data_1535792
loop_
_publ_author_name
'Tutov, A.G.'
'Usov, O.A.'
'Plakhtii, V.P.'
'Chernenkov, Yu.P.'
'Bublyaev, R.A.'

_publ_section_title
;
 Neutron diffraction refinement of the structure of a nonlinear optical
 crystal of dicesium uranyltetrachloride Cs2 U O2 Cl4
;
_journal_name_full Kristallografiya
_journal_page_first 1135
_journal_page_last 1138
_journal_volume 36
_journal_year 1991
_chemical_formula_sum 'Cl4 Cs2 O2 U'
_chemical_name_systematic 'Cs2 (U O2) Cl4'
_space_group_IT_number 8
_symmetry_space_group_name_Hall 'C -2y'
_symmetry_space_group_name_H-M 'C 1 m 1'
_cell_angle_alpha 90
_cell_angle_beta 100
_cell_angle_gamma 90
_cell_formula_units_Z 2
_cell_length_a 12.005
_cell_length_b 7.697
_cell_length_c 5.85
_cell_volume 532.342
_citation_journal_id_ASTM KRISAJ
_cod_data_source_file Tutov_KRISAJ_1991_1190.cif
_cod_data_source_block Cl4Cs2O2U1
_cod_original_cell_volume 532.3423
_cod_original_formula_sum 'Cl4 Cs2 O2 U1'
_cod_database_code 1535792

loop_
_symmetry_equiv_pos_as_xyz
x,y,z
x,-y,z
x+1/2,y+1/2,z
x+1/2,-y+1/2,z

loop_
_atom_site_label
_atom_site_type_symbol
_atom_site_fract_x
_atom_site_fract_y
_atom_site_fract_z
_atom_site_occupancy
_atom_site_U_iso_or_equiv
O1 O-2 0.1152 0 0.2369 1 0.0
Cl2 Cl-1 0.4 0.2462 0.2066 1 0.0
Cs1 Cs+1 0.3344 0 0.6782 1 0.0
O2 O-2 0.8822 0 0.7686 1 0.0
Cl1 Cl-1 0.1023 0.2479 0.7949 1 0.0
U1 U+6 0 0 0 1 0.0
Cs2 Cs+1 0.665 0 0.3236 1 0.0
